data_4035260
loop_
_publ_author_name
'Reddy Guduru, Shiva Krishna'
'Chamakuri, Srinivas'
'Raji, Idris O.'
'MacKenzie, Kevin R.'
'Santini, Conrad'
'Young, Damian W.'

_publ_section_title
;
 Synthesis of Enantiomerically Pure 3-Substituted Piperazine-2-acetic Acid
 Esters as Intermediates for Library Production.
;
_journal_issue 19
_journal_name_full 'The Journal of organic chemistry'
_journal_page_first 11777
_journal_page_last 11793
_journal_paper_doi 10.1021/acs.joc.8b01708
_journal_volume 83
_journal_year 2018
_chemical_absolute_configuration ad
_chemical_formula_sum 'C26 H33 N3 O8 S'
_chemical_formula_weight 547.61
_space_group_IT_number 19
_space_group_name_Hall 'P 2ac 2ab'
_space_group_name_H-M_alt 'P 21 21 21'
_symmetry_cell_setting orthorhombic
_symmetry_space_group_name_H-M 'P 21 21 21'
_atom_sites_solution_hydrogens geom
_atom_sites_solution_primary direct
_atom_sites_solution_secondary difmap
_audit_creation_method SHELXL-97
_cell_angle_alpha 90.00
_cell_angle_beta 90.00
_cell_angle_gamma 90.00
_cell_formula_units_Z 4
_cell_length_a 8.6172(2)
_cell_length_b 11.8985(4)
_cell_length_c 27.2367(8)
_cell_measurement_reflns_used 8005
_cell_measurement_temperature 123(2)
_cell_measurement_theta_max 66.70
_cell_measurement_theta_min 3.25
_cell_volume 2792.63(14)
_computing_cell_refinement 'SAINT v7.60A (Bruker-Nonius, 2013)'
_computing_data_collection 'APEX2 v2013.4-1 (Bruker-Nonius, 2013)'
_computing_data_reduction 'SAINT v7.60A (Bruker-Nonius, 2013)'
_computing_structure_refinement 'SHELXL v6.12 (G.M. Sheldrick, 2001)'
_computing_structure_solution 'SHELXS v6.12 (G.M. Sheldrick, 2001)'
_diffrn_ambient_temperature 123(2)
_diffrn_detector_area_resol_mean 4K
_diffrn_measured_fraction_theta_full 0.970
_diffrn_measured_fraction_theta_max 0.970
_diffrn_measurement_device_type 'Bruker DUO APEX II CCD'
_diffrn_measurement_method CCD
_diffrn_radiation_monochromator graphite
_diffrn_radiation_source 'Incoatec 30 Watt Cu microsource'
_diffrn_radiation_type CuK\a
_diffrn_radiation_wavelength 1.54178
_diffrn_reflns_av_R_equivalents 0.0217
_diffrn_reflns_av_sigmaI/netI 0.0142
_diffrn_reflns_limit_h_max 10
_diffrn_reflns_limit_h_min -10
_diffrn_reflns_limit_k_max 13
_diffrn_reflns_limit_k_min 0
_diffrn_reflns_limit_l_max 32
_diffrn_reflns_limit_l_min 0
_diffrn_reflns_number 19320
_diffrn_reflns_theta_full 66.70
_diffrn_reflns_theta_max 66.70
_diffrn_reflns_theta_min 3.25
_diffrn_standards_decay_% 0.0
_exptl_absorpt_coefficient_mu 1.472
_exptl_absorpt_correction_T_max 0.7528
_exptl_absorpt_correction_T_min 0.5816
_exptl_absorpt_correction_type empirical
_exptl_absorpt_process_details 'SAINT v7.60A'
_exptl_crystal_colour Colorless
_exptl_crystal_density_diffrn 1.302
_exptl_crystal_density_method 'not measured'
_exptl_crystal_description 'thin plate'
_exptl_crystal_F_000 1160
_exptl_crystal_size_max 0.30
_exptl_crystal_size_mid 0.25
_exptl_crystal_size_min 0.10
_refine_diff_density_max 0.206
_refine_diff_density_min -0.219
_refine_diff_density_rms 0.032
_refine_ls_abs_structure_details 'Flack H D (1983), Acta Cryst. A39, 876-881'
_refine_ls_abs_structure_Flack 0.001(9)
_refine_ls_extinction_coef 0.00128(9)
_refine_ls_extinction_expression Fc^*^=kFc[1+0.001xFc^2^\l^3^/sin(2\q)]^-1/4^
_refine_ls_extinction_method SHELXL
_refine_ls_goodness_of_fit_ref 1.055
_refine_ls_hydrogen_treatment noref
_refine_ls_matrix_type full
_refine_ls_number_parameters 348
_refine_ls_number_reflns 4761
_refine_ls_number_restraints 0
_refine_ls_restrained_S_all 1.055
_refine_ls_R_factor_all 0.0210
_refine_ls_R_factor_gt 0.0208
_refine_ls_shift/su_max 0.003
_refine_ls_shift/su_mean 0.000
_refine_ls_structure_factor_coef Fsqd
_refine_ls_weighting_details 'calc w=1/[\s^2^(Fo^2^)+(0.0315P)^2^+0.5879P] where P=(Fo^2^+2Fc^2^)/3'
_refine_ls_weighting_scheme calc
_refine_ls_wR_factor_gt 0.0561
_refine_ls_wR_factor_ref 0.0562
_reflns_number_gt 4729
_reflns_number_total 4784
_reflns_threshold_expression >3.99sigma(I)
_cod_data_source_file jo8b01708_si_003.cif
_cod_data_source_block k1608
_cod_depositor_comments
;
The following automatic conversions were performed:

data item '_exptl_absorpt_correction_type' value 'Empirical' was
changed to 'empirical' in accordance with the
/home/data/users/saulius/crontab/automatic-downloads/current/ACS/lib/dictionaries/cif_core.dic
dictionary named 'cif_core.dic' version 2.4.2 last updated on
2011-04-26.

data item '_symmetry_cell_setting' value 'Orthorhombic' was changed
to 'orthorhombic' in accordance with the
/home/data/users/saulius/crontab/automatic-downloads/current/ACS/lib/dictionaries/cif_core.dic
dictionary named 'cif_core.dic' version 2.4.2 last updated on
2011-04-26.

Automatic conversion script
Id: cif_fix_values 6909 2019-04-08 15:41:33Z antanas 
;
_cod_database_code 4035260

loop_
_symmetry_equiv_pos_as_xyz
'x, y, z'
'-x+1/2, -y, z+1/2'
'-x, y+1/2, -z+1/2'
'x+1/2, -y+1/2, -z'

loop_
_atom_site_label
_atom_site_type_symbol
_atom_site_fract_x
_atom_site_fract_y
_atom_site_fract_z
_atom_site_U_iso_or_equiv
_atom_site_adp_type
_atom_site_occupancy
_atom_site_symmetry_multiplicity
_atom_site_calc_flag
_atom_site_refinement_flags
S1 S 0.44842(3) 0.40834(2) 0.646344(10) 0.01494(8) Uani 1 1 d .
O1 O 0.35450(9) 0.37564(7) 0.60532(3) 0.01932(18) Uani 1 1 d .
O2 O 0.42623(11) 0.35598(7) 0.69295(3) 0.02094(19) Uani 1 1 d .
O3 O 0.55321(13) 0.45883(9) 0.52547(3) 0.0316(2) Uani 1 1 d .
O4 O 0.55743(15) 0.27710(9) 0.52118(4) 0.0424(3) Uani 1 1 d .
O5 O 0.58827(11) 0.83964(8) 0.54599(3) 0.0245(2) Uani 1 1 d .
O6 O 0.41611(13) 0.71583(9) 0.51658(4) 0.0378(3) Uani 1 1 d .
O7 O 0.28524(11) 0.92093(8) 0.63721(3) 0.02109(19) Uani 1 1 d .
O8 O 0.36421(11) 0.91821(8) 0.71690(3) 0.0231(2) Uani 1 1 d .
N1 N 0.42831(12) 0.54176(8) 0.65408(3) 0.0169(2) Uani 1 1 d .
N2 N 0.32182(12) 0.75641(9) 0.67442(3) 0.0166(2) Uani 1 1 d .
N3 N 0.59205(12) 0.36617(10) 0.54023(4) 0.0236(2) Uani 1 1 d .
C1 C 0.39302(13) 0.61751(10) 0.61244(4) 0.0158(2) Uani 1 1 d .
H1 H 0.3514 0.5718 0.5846 0.019 Uiso 1 1 calc R
C2 C 0.26593(14) 0.69813(10) 0.63031(4) 0.0158(2) Uani 1 1 d .
H2 H 0.2493 0.7559 0.6042 0.019 Uiso 1 1 calc R
C3 C 0.36880(15) 0.68520(11) 0.71554(4) 0.0192(3) Uani 1 1 d .
H3A H 0.2764 0.6471 0.7293 0.023 Uiso 1 1 calc R
H3B H 0.4151 0.7324 0.7417 0.023 Uiso 1 1 calc R
C4 C 0.48653(14) 0.59731(11) 0.69892(4) 0.0190(2) Uani 1 1 d .
H4A H 0.5875 0.6338 0.6921 0.023 Uiso 1 1 calc R
H4B H 0.5020 0.5409 0.7252 0.023 Uiso 1 1 calc R
C5 C 0.64598(14) 0.38250(10) 0.63046(4) 0.0164(2) Uani 1 1 d .
C6 C 0.69725(14) 0.36245(11) 0.58279(4) 0.0191(3) Uani 1 1 d .
C7 C 0.85153(16) 0.34006(12) 0.57245(5) 0.0271(3) Uani 1 1 d .
H7 H 0.8837 0.3244 0.5398 0.033 Uiso 1 1 calc R
C8 C 0.95793(17) 0.34090(13) 0.61041(6) 0.0310(3) Uani 1 1 d .
H8 H 1.0646 0.3278 0.6038 0.037 Uiso 1 1 calc R
C9 C 0.90961(15) 0.36078(13) 0.65811(5) 0.0284(3) Uani 1 1 d .
H9 H 0.9835 0.3610 0.6840 0.034 Uiso 1 1 calc R
C10 C 0.75417(15) 0.38048(11) 0.66851(5) 0.0219(3) Uani 1 1 d .
H10 H 0.7217 0.3925 0.7014 0.026 Uiso 1 1 calc R
C11 C 0.53661(15) 0.68156(11) 0.59493(4) 0.0195(3) Uani 1 1 d .
H11A H 0.5699 0.7348 0.6208 0.023 Uiso 1 1 calc R
H11B H 0.6224 0.6278 0.5892 0.023 Uiso 1 1 calc R
C12 C 0.50417(15) 0.74552(11) 0.54820(5) 0.0221(3) Uani 1 1 d .
C13 C 0.57957(17) 0.90134(12) 0.50012(5) 0.0286(3) Uani 1 1 d .
H13A H 0.4705 0.9213 0.4927 0.034 Uiso 1 1 calc R
H13B H 0.6204 0.8550 0.4728 0.034 Uiso 1 1 calc R
C14 C 0.67537(19) 1.00551(13) 0.50613(6) 0.0353(4) Uani 1 1 d .
H14A H 0.6773 1.0472 0.4751 0.053 Uiso 1 1 calc R
H14B H 0.7815 0.9847 0.5154 0.053 Uiso 1 1 calc R
H14C H 0.6300 1.0528 0.5319 0.053 Uiso 1 1 calc R
C15 C 0.11001(14) 0.63854(11) 0.63940(4) 0.0193(3) Uani 1 1 d .
H15A H 0.0747 0.6026 0.6086 0.023 Uiso 1 1 calc R
H15B H 0.1245 0.5788 0.6643 0.023 Uiso 1 1 calc R
C16 C -0.01259(14) 0.71977(11) 0.65700(5) 0.0202(3) Uani 1 1 d .
C17 C -0.06961(16) 0.80271(12) 0.62572(5) 0.0258(3) Uani 1 1 d .
H17 H -0.0352 0.8056 0.5926 0.031 Uiso 1 1 calc R
C18 C -0.17645(15) 0.88136(13) 0.64260(6) 0.0310(3) Uani 1 1 d .
H18 H -0.2137 0.9381 0.6211 0.037 Uiso 1 1 calc R
C19 C -0.22890(16) 0.87724(13) 0.69080(5) 0.0314(3) Uani 1 1 d .
H19 H -0.3015 0.9312 0.7024 0.038 Uiso 1 1 calc R
C20 C -0.17471(16) 0.79413(14) 0.72171(5) 0.0316(3) Uani 1 1 d .
H20 H -0.2116 0.7900 0.7545 0.038 Uiso 1 1 calc R
C21 C -0.06618(16) 0.71629(12) 0.70502(5) 0.0264(3) Uani 1 1 d .
H21 H -0.0284 0.6602 0.7268 0.032 Uiso 1 1 calc R
C22 C 0.32612(14) 0.86986(11) 0.67923(4) 0.0174(3) Uani 1 1 d .
C23 C 0.29393(16) 1.04441(11) 0.63268(5) 0.0224(3) Uani 1 1 d .
C24 C 0.2402(2) 1.06286(12) 0.58007(5) 0.0342(4) Uani 1 1 d .
H24A H 0.2472 1.1430 0.5720 0.051 Uiso 1 1 calc R
H24B H 0.1325 1.0377 0.5767 0.051 Uiso 1 1 calc R
H24C H 0.3064 1.0198 0.5577 0.051 Uiso 1 1 calc R
C25 C 0.18479(17) 1.10044(13) 0.66853(5) 0.0310(3) Uani 1 1 d .
H25A H 0.1831 1.1816 0.6624 0.047 Uiso 1 1 calc R
H25B H 0.2203 1.0863 0.7021 0.047 Uiso 1 1 calc R
H25C H 0.0801 1.0698 0.6643 0.047 Uiso 1 1 calc R
C26 C 0.46153(17) 1.08198(12) 0.63887(5) 0.0300(3) Uani 1 1 d .
H26A H 0.4728 1.1592 0.6269 0.045 Uiso 1 1 calc R
H26B H 0.5297 1.0322 0.6200 0.045 Uiso 1 1 calc R
H26C H 0.4900 1.0787 0.6737 0.045 Uiso 1 1 calc R

loop_
_atom_site_aniso_label
_atom_site_aniso_U_11
_atom_site_aniso_U_22
_atom_site_aniso_U_33
_atom_site_aniso_U_23
_atom_site_aniso_U_13
_atom_site_aniso_U_12
S1 0.01425(13) 0.01445(15) 0.01612(13) -0.00002(10) 0.00146(11) -0.00014(10)
O1 0.0167(4) 0.0190(5) 0.0222(4) -0.0024(3) -0.0014(3) -0.0013(3)
O2 0.0238(4) 0.0183(5) 0.0208(4) 0.0036(3) 0.0047(4) -0.0011(4)
O3 0.0341(5) 0.0369(6) 0.0237(5) 0.0060(4) -0.0015(5) 0.0084(5)
O4 0.0500(7) 0.0377(6) 0.0394(6) -0.0193(5) -0.0134(6) 0.0035(6)
O5 0.0294(5) 0.0243(5) 0.0198(4) 0.0044(3) 0.0040(4) -0.0047(4)
O6 0.0467(6) 0.0420(6) 0.0247(5) 0.0087(4) -0.0118(5) -0.0177(5)
O7 0.0332(5) 0.0133(4) 0.0167(4) 0.0002(3) -0.0053(4) 0.0007(4)
O8 0.0340(5) 0.0181(5) 0.0173(4) -0.0040(4) -0.0045(4) 0.0013(4)
N1 0.0215(5) 0.0152(5) 0.0140(5) -0.0012(4) -0.0014(4) 0.0024(4)
N2 0.0229(5) 0.0141(5) 0.0128(5) -0.0010(4) -0.0020(4) 0.0008(4)
N3 0.0236(6) 0.0304(6) 0.0168(5) -0.0045(5) 0.0015(4) 0.0046(5)
C1 0.0180(6) 0.0160(6) 0.0133(5) -0.0007(4) -0.0005(4) 0.0012(5)
C2 0.0185(6) 0.0149(6) 0.0141(5) -0.0013(4) -0.0007(4) 0.0002(5)
C3 0.0273(6) 0.0164(6) 0.0138(5) -0.0007(5) -0.0016(5) 0.0017(5)
C4 0.0240(6) 0.0183(6) 0.0146(5) -0.0002(5) -0.0041(4) 0.0014(5)
C5 0.0165(5) 0.0141(6) 0.0186(5) 0.0004(4) 0.0007(5) 0.0010(5)
C6 0.0199(6) 0.0181(6) 0.0194(6) 0.0005(5) -0.0001(5) 0.0028(5)
C7 0.0246(7) 0.0313(8) 0.0255(7) 0.0017(5) 0.0073(5) 0.0062(6)
C8 0.0159(6) 0.0375(8) 0.0395(8) 0.0058(6) 0.0036(6) 0.0069(6)
C9 0.0202(6) 0.0323(8) 0.0327(7) 0.0045(6) -0.0067(5) 0.0037(6)
C10 0.0222(6) 0.0232(7) 0.0202(6) 0.0025(5) -0.0020(5) 0.0016(5)
C11 0.0196(6) 0.0211(6) 0.0178(6) -0.0001(5) 0.0012(5) -0.0004(5)
C12 0.0230(6) 0.0243(7) 0.0191(6) -0.0009(5) 0.0058(5) -0.0013(5)
C13 0.0341(7) 0.0300(8) 0.0217(6) 0.0087(6) 0.0069(6) 0.0017(6)
C14 0.0441(9) 0.0275(8) 0.0345(8) 0.0075(6) 0.0144(7) -0.0013(7)
C15 0.0184(6) 0.0200(6) 0.0196(6) -0.0014(5) 0.0005(5) -0.0008(5)
C16 0.0160(6) 0.0217(7) 0.0229(6) -0.0027(5) -0.0007(5) -0.0022(5)
C17 0.0207(6) 0.0335(8) 0.0233(6) 0.0005(5) -0.0004(5) 0.0029(6)
C18 0.0210(6) 0.0333(8) 0.0389(8) 0.0021(6) -0.0045(6) 0.0068(6)
C19 0.0190(6) 0.0358(9) 0.0395(8) -0.0113(6) -0.0010(6) 0.0059(6)
C20 0.0230(7) 0.0460(10) 0.0258(7) -0.0076(6) 0.0050(6) 0.0036(6)
C21 0.0226(6) 0.0332(8) 0.0235(6) 0.0013(5) 0.0025(6) 0.0014(6)
C22 0.0184(6) 0.0175(7) 0.0165(6) -0.0008(5) 0.0002(5) 0.0018(5)
C23 0.0323(7) 0.0131(6) 0.0216(6) 0.0005(5) -0.0022(5) 0.0036(5)
C24 0.0541(10) 0.0234(8) 0.0251(7) 0.0039(5) -0.0070(7) 0.0084(7)
C25 0.0360(8) 0.0252(8) 0.0318(7) -0.0022(6) 0.0004(6) 0.0100(6)
C26 0.0351(7) 0.0196(7) 0.0352(7) 0.0033(5) 0.0016(6) -0.0021(6)

loop_
_atom_type_symbol
_atom_type_description
_atom_type_scat_dispersion_real
_atom_type_scat_dispersion_imag
_atom_type_scat_source
C C 0.0181 0.0091 'International Tables Vol C Tables 4.2.6.8 and 6.1.1.4'
H H 0.0000 0.0000 'International Tables Vol C Tables 4.2.6.8 and 6.1.1.4'
N N 0.0311 0.0180 'International Tables Vol C Tables 4.2.6.8 and 6.1.1.4'
O O 0.0492 0.0322 'International Tables Vol C Tables 4.2.6.8 and 6.1.1.4'
S S 0.3331 0.5567 'International Tables Vol C Tables 4.2.6.8 and 6.1.1.4'

loop_
_geom_angle_atom_site_label_1
_geom_angle_atom_site_label_2
_geom_angle_atom_site_label_3
_geom_angle
O2 S1 O1 119.95(5)
O2 S1 N1 107.43(5)
O1 S1 N1 107.98(5)
O2 S1 C5 105.58(6)
O1 S1 C5 107.64(5)
N1 S1 C5 107.72(6)
C12 O5 C13 115.80(10)
C22 O7 C23 120.55(9)
C4 N1 C1 115.53(9)
C4 N1 S1 120.85(8)
C1 N1 S1 121.47(8)
C22 N2 C3 119.69(10)
C22 N2 C2 123.90(10)
C3 N2 C2 116.36(10)
O4 N3 O3 125.38(11)
O4 N3 C6 117.41(11)
O3 N3 C6 117.09(11)
N1 C1 C11 112.10(9)
N1 C1 C2 106.51(9)
C11 C1 C2 111.39(10)
N2 C2 C1 108.69(9)
N2 C2 C15 111.85(10)
C1 C2 C15 112.70(10)
N2 C3 C4 110.75(10)
N1 C4 C3 109.05(10)
C6 C5 C10 118.57(11)
C6 C5 S1 123.97(9)
C10 C5 S1 117.45(9)
C7 C6 C5 121.82(12)
C7 C6 N3 115.90(11)
C5 C6 N3 122.27(11)
C8 C7 C6 118.91(12)
C7 C8 C9 120.25(13)
C8 C9 C10 120.67(12)
C9 C10 C5 119.74(12)
C12 C11 C1 111.38(10)
O6 C12 O5 123.86(12)
O6 C12 C11 125.00(12)
O5 C12 C11 111.13(11)
O5 C13 C14 107.22(11)
C16 C15 C2 111.53(10)
C21 C16 C17 118.70(12)
C21 C16 C15 120.86(12)
C17 C16 C15 120.40(11)
C18 C17 C16 120.51(13)
C19 C18 C17 120.27(13)
C20 C19 C18 119.45(13)
C19 C20 C21 120.31(13)
C16 C21 C20 120.76(13)
O8 C22 O7 124.99(12)
O8 C22 N2 123.85(11)
O7 C22 N2 111.16(10)
O7 C23 C25 110.70(11)
O7 C23 C26 109.35(11)
C25 C23 C26 112.93(12)
O7 C23 C24 101.94(10)
C25 C23 C24 110.83(12)
C26 C23 C24 110.54(12)

loop_
_geom_bond_atom_site_label_1
_geom_bond_atom_site_label_2
_geom_bond_distance
S1 O2 1.4270(9)
S1 O1 1.4336(9)
S1 N1 1.6107(10)
S1 C5 1.7833(12)
O3 N3 1.2203(15)
O4 N3 1.2172(16)
O5 C12 1.3353(16)
O5 C13 1.4508(15)
O6 C12 1.2009(17)
O7 C22 1.3427(15)
O7 C23 1.4763(16)
O8 C22 1.2213(15)
N1 C4 1.4765(15)
N1 C1 1.4801(15)
N2 C22 1.3568(17)
N2 C3 1.4614(15)
N2 C2 1.4684(15)
N3 C6 1.4722(16)
C1 C11 1.5295(16)
C1 C2 1.5351(16)
C2 C15 1.5392(17)
C3 C4 1.5257(17)
C5 C6 1.3920(17)
C5 C10 1.3942(17)
C6 C7 1.3849(18)
C7 C8 1.382(2)
C8 C9 1.384(2)
C9 C10 1.3891(19)
C11 C12 1.5091(17)
C13 C14 1.498(2)
C15 C16 1.5099(17)
C16 C21 1.3876(18)
C16 C17 1.3933(19)
C17 C18 1.391(2)
C18 C19 1.389(2)
C19 C20 1.380(2)
C20 C21 1.393(2)
C23 C25 1.5108(19)
C23 C26 1.521(2)
C23 C24 1.5218(18)

loop_
_geom_torsion_atom_site_label_1
_geom_torsion_atom_site_label_2
_geom_torsion_atom_site_label_3
_geom_torsion_atom_site_label_4
_geom_torsion
O2 S1 N1 C4 37.66(11)
O1 S1 N1 C4 168.36(9)
C5 S1 N1 C4 -75.66(10)
O2 S1 N1 C1 -159.77(9)
O1 S1 N1 C1 -29.07(11)
C5 S1 N1 C1 86.92(10)
C4 N1 C1 C11 61.26(13)
S1 N1 C1 C11 -102.19(11)
C4 N1 C1 C2 -60.80(12)
S1 N1 C1 C2 135.75(9)
C22 N2 C2 C1 125.28(12)
C3 N2 C2 C1 -57.24(13)
C22 N2 C2 C15 -109.65(13)
C3 N2 C2 C15 67.84(13)
N1 C1 C2 N2 56.76(12)
C11 C1 C2 N2 -65.75(12)
N1 C1 C2 C15 -67.81(12)
C11 C1 C2 C15 169.68(9)
C22 N2 C3 C4 -129.53(12)
C2 N2 C3 C4 52.88(14)
C1 N1 C4 C3 56.78(13)
S1 N1 C4 C3 -139.66(9)
N2 C3 C4 N1 -48.65(14)
O2 S1 C5 C6 144.14(11)
O1 S1 C5 C6 14.90(13)
N1 S1 C5 C6 -101.31(11)
O2 S1 C5 C10 -34.67(11)
O1 S1 C5 C10 -163.91(10)
N1 S1 C5 C10 79.88(11)
C10 C5 C6 C7 0.4(2)
S1 C5 C6 C7 -178.38(11)
C10 C5 C6 N3 -178.19(11)
S1 C5 C6 N3 3.00(18)
O4 N3 C6 C7 74.00(16)
O3 N3 C6 C7 -102.34(14)
O4 N3 C6 C5 -107.31(15)
O3 N3 C6 C5 76.34(16)
C5 C6 C7 C8 -1.9(2)
N3 C6 C7 C8 176.80(12)
C6 C7 C8 C9 1.8(2)
C7 C8 C9 C10 -0.2(2)
C8 C9 C10 C5 -1.3(2)
C6 C5 C10 C9 1.17(19)
S1 C5 C10 C9 -179.95(11)
N1 C1 C11 C12 171.91(10)
C2 C1 C11 C12 -68.85(12)
C13 O5 C12 O6 -5.81(19)
C13 O5 C12 C11 173.28(10)
C1 C11 C12 O6 -32.54(18)
C1 C11 C12 O5 148.38(10)
C12 O5 C13 C14 177.48(11)
N2 C2 C15 C16 57.09(13)
C1 C2 C15 C16 179.92(9)
C2 C15 C16 C21 -109.58(13)
C2 C15 C16 C17 67.85(15)
C21 C16 C17 C18 0.9(2)
C15 C16 C17 C18 -176.57(12)
C16 C17 C18 C19 -0.7(2)
C17 C18 C19 C20 -0.3(2)
C18 C19 C20 C21 1.2(2)
C17 C16 C21 C20 -0.1(2)
C15 C16 C21 C20 177.42(13)
C19 C20 C21 C16 -1.0(2)
C23 O7 C22 O8 4.18(18)
C23 O7 C22 N2 -174.99(11)
C3 N2 C22 O8 -1.76(19)
C2 N2 C22 O8 175.64(11)
C3 N2 C22 O7 177.43(10)
C2 N2 C22 O7 -5.17(16)
C22 O7 C23 C25 -62.85(15)
C22 O7 C23 C26 62.20(14)
C22 O7 C23 C24 179.22(11)
